data_2004210
loop_
_publ_author_name
'Weber, H. P.'
'Anderson, R. C.'
'Shapiro, M.'
'Villhauer, E. B.'
'Gullion, T.'

_publ_section_title
;
 Acetyl-<small>L</small>-carnitine Hydrochloride
;
_journal_issue 12
_journal_name_full 'Acta Crystallographica Section C'
_journal_page_first 2570
_journal_page_last 2572
_journal_paper_doi 10.1107/S0108270195008420
_journal_volume 51
_journal_year 1995
_chemical_formula_moiety 'C9 H18 N O4 , Cl'
_chemical_formula_sum 'C9 H18 Cl N O4'
_chemical_formula_weight 239.70
_space_group_IT_number 19
_symmetry_cell_setting orthorhombic
_symmetry_space_group_name_Hall 'P 2ac 2ab'
_symmetry_space_group_name_H-M 'P 21 21 21'
_atom_type_scat_source 'SHELX76 (Sheldrick, 1976)'
_cell_angle_alpha 90
_cell_angle_beta 90
_cell_angle_gamma 90
_cell_formula_units_Z 4
_cell_length_a 8.5710(10)
_cell_length_b 8.8420(10)
_cell_length_c 16.6070(10)
_cell_measurement_reflns_used 25
_cell_measurement_temperature 295
_cell_measurement_theta_max 45
_cell_measurement_theta_min 35
_cell_volume 1258.6(2)
_diffrn_measurement_device 'Enraf-Nonius CAD-4F'
_diffrn_measurement_method \w/2\q
_diffrn_radiation_type CuK\a
_diffrn_radiation_wavelength 1.54184
_diffrn_reflns_av_R_equivalents 0.122
_diffrn_reflns_limit_h_max 10
_diffrn_reflns_limit_h_min 0
_diffrn_reflns_limit_k_max 11
_diffrn_reflns_limit_k_min 0
_diffrn_reflns_limit_l_max 20
_diffrn_reflns_limit_l_min 0
_diffrn_reflns_number 1515
_diffrn_reflns_theta_max 74.3
_diffrn_standards_decay_% 0.5
_diffrn_standards_interval_time 60
_diffrn_standards_number 3
_exptl_absorpt_coefficient_mu 2.81
_exptl_absorpt_correction_T_max 1.000
_exptl_absorpt_correction_T_min 0.870
_exptl_absorpt_correction_type 'empirical via \y scans (Gould & Smith, 1986)'
_exptl_crystal_colour colourless
_exptl_crystal_density_diffrn 1.27
_exptl_crystal_description prismatic
_exptl_crystal_size_max 0.3
_exptl_crystal_size_mid 0.2
_exptl_crystal_size_min 0.15
_refine_diff_density_max 0.24
_refine_diff_density_min -0.42
_refine_ls_extinction_method none
_refine_ls_goodness_of_fit_obs 3.231
_refine_ls_hydrogen_treatment noref
_refine_ls_number_parameters 140
_refine_ls_number_reflns 1480
_refine_ls_R_factor_obs 0.0543
_refine_ls_shift/esd_max 0.078
_refine_ls_structure_factor_coef F
_refine_ls_weighting_details 'w = 1/[\s(F^2^) + 0.0007F^2^]'
_refine_ls_weighting_scheme calc
_refine_ls_wR_factor_obs 0.0639
_reflns_number_observed 1480
_reflns_number_total 1496
_reflns_observed_criterion I>2.0\s(I)
_cod_data_source_file bk1131.cif
_cod_data_source_block bk1131a
_cod_depositor_comments
;
The following automatic conversions were performed:

'_refine_ls_weighting_scheme' value 'w = 1/[\s(F^2^) + 0.0007F^2^]'
was changed to 'calc'. New tag '_refine_ls_weighting_details' was
created. The value of the new tag was set to 'w = 1/[\s(F^2^) +
0.0007F^2^]'.

Automatic conversion script
Id: cif_fix_values 3143 2015-03-26 13:38:13Z robertas 
;
_cod_original_cell_volume 1258.5
_cod_database_code 2004210

loop_
_symmetry_equiv_pos_as_xyz
x,y,z
1/2-x,-y,1/2+z
-x,1/2+y,1/2-z
1/2+x,1/2-y,-z

loop_
_atom_site_label
_atom_site_fract_x
_atom_site_fract_y
_atom_site_fract_z
_atom_site_U_iso_or_equiv
C(1) .0919(4) -0.5582(4) -0.29519(17) .0453(14)
O(1A) .0033(3) -0.4863(4) -0.33377(15) .0652(13)
O(1B) .2302(3) -0.6031(4) -0.32137(17) .0741(16)
C(2) .0627(3) -0.6108(4) -0.20960(16) .0452(13)
C(3) -0.1062(3) -0.5879(3) -0.18404(16) .0401(12)
C(4) -0.1232(3) -0.6365(3) -.09674(15) .0401(11)
O(31) -0.2018(2) -0.6856(2) -0.23451(12) .0464(9)
C(32) -0.3144(3) -0.6205(4) -0.28029(17) .0515(15)
O(32) -0.3496(3) -0.4895(3) -0.27522(18) .0658(14)
C(33) -0.3894(5) -0.7342(6) -0.3334(3) .075(2)
N(41) -0.2585(3) -0.5684(3) -.05053(15) .0458(11)
C(42) -0.4126(4) -0.6245(6) -.0830(3) .066(2)
C(43) -0.2519(7) -0.3977(4) -.0514(3) .073(2)
C(44) -0.2410(5) -0.6208(4) .03533(19) .0606(17)
Cl(1) -0.19989(10) -0.97636(9) -0.50770(5) .0574(5)
H(1B) .253(5) -0.577(5) -0.362(3) .056(10)
H(2A) .1374(3) -0.5475(4) -0.16952(16) .0508(11)
H(2B) .0905(3) -0.7296(4) -0.20541(16) .0508(11)
H(3A) -0.1406(3) -0.4711(3) -0.19045(16) .0544(12)
H(4A) -.0170(3) -0.6063(3) -.06564(15) .0522(11)
H(4B) -0.1371(3) -0.7579(3) -.09597(15) .0522(11)
H(33A) -0.4782(5) -0.6798(6) -0.3692(3) .0562(19)
H(33B) -0.4418(5) -0.8221(6) -0.2972(3) .0562(19)
H(33C) -0.3024(5) -0.7832(6) -0.3725(3) .0562(19)
H(42A) -0.4265(4) -0.5874(6) -0.1445(3) .0525(14)
H(42B) -0.5066(4) -0.5799(6) -.0468(3) .0525(14)
H(42C) -0.4148(4) -0.7466(6) -.0808(3) .0525(14)
H(43A) -0.2645(7) -0.3575(4) -0.1124(3) .062(3)
H(43B) -0.1412(7) -0.3604(4) -.0274(3) .062(3)
H(43C) -0.3454(7) -0.3530(4) -.0148(3) .062(3)
H(44A) -0.3349(5) -0.5754(4) .07133(19) .0525(19)
H(44B) -0.1306(5) -0.5818(4) .05889(19) .0525(19)
H(44C) -0.2446(5) -0.7428(4) .03728(19) .0525(19)

loop_
_geom_angle_atom_site_label_1
_geom_angle_atom_site_label_2
_geom_angle_atom_site_label_3
_geom_angle
_geom_angle_publ_flag
O(1B) C(1) O(1A) 124.0(3) yes
C(2) C(1) O(1A) 124.6(3) yes
C(2) C(1) O(1B) 111.4(3) yes
C(3) C(2) C(1) 112.2(2) yes
C(4) C(3) C(2) 108.7(2) yes
O(31) C(3) C(2) 107.2(2) yes
O(31) C(3) C(4) 109.2(2) yes
N(41) C(4) C(3) 116.4(2) yes
C(32) O(31) C(3) 118.2(2) yes
O(32) C(32) O(31) 123.2(3) yes
C(33) C(32) O(31) 110.8(3) yes
C(33) C(32) O(32) 126.0(3) yes
C(42) N(41) C(4) 110.9(3) yes
C(43) N(41) C(4) 111.3(3) yes
C(43) N(41) C(42) 110.9(3) yes
C(44) N(41) C(4) 106.3(2) yes
C(44) N(41) C(42) 108.9(3) yes
C(44) N(41) C(43) 108.2(3) yes

loop_
_geom_bond_atom_site_label_1
_geom_bond_atom_site_label_2
_geom_bond_distance
_geom_bond_publ_flag
C(1) O(1A) 1.180(4) yes
C(1) O(1B) 1.323(4) yes
C(1) C(2) 1.516(4) yes
C(2) C(3) 1.522(4) yes
C(3) C(4) 1.519(4) yes
C(3) O(31) 1.455(3) yes
C(4) N(41) 1.515(4) yes
O(31) C(32) 1.357(4) yes
C(32) O(32) 1.200(4) yes
C(32) C(33) 1.484(6) yes
N(41) C(42) 1.511(5) yes
N(41) C(43) 1.511(5) yes
N(41) C(44) 1.507(5) yes
